data_7252051
loop_
_publ_author_name
'Li, Xiaochun'
'Wong, Joanne W. L.'
'Wang, Mengmeng'
'Draoui, Youssef'
'Wolff, Mariusz'
'Robeyns, Koen'
'Rotaru, Aurelian'
'Garcia, Yann'

_publ_section_title
;
 Crystal engineering of p-sulfocinnamic acid into mononuclear cationic
 Fe(ii), Co(ii) and Fe(iii) complexes
;
_journal_name_full CrystEngComm
_journal_paper_doi 10.1039/D6CE00068A
_journal_year 2026
_chemical_formula_moiety 'C30 H24 Fe N6, 2(C9 H7 O5 S), 1.8(C H4 O)'
_chemical_formula_sum 'C49.8 H45.2 Fe N6 O11.8 S2'
_chemical_formula_weight 1036.49
_space_group_crystal_system monoclinic
_space_group_IT_number 15
_space_group_name_Hall '-C 2yc'
_space_group_name_H-M_alt 'C 1 2/c 1'
_atom_sites_solution_hydrogens geom
_atom_sites_solution_primary 'dual space'
_audit_creation_method SHELXL-2018/3
_audit_update_record
;
2025-07-09 deposited with the CCDC.	2026-05-11 downloaded from the CCDC.
;
_cell_angle_alpha 90
_cell_angle_beta 101.81(3)
_cell_angle_gamma 90
_cell_formula_units_Z 4
_cell_length_a 22.629(6)
_cell_length_b 12.037(2)
_cell_length_c 18.248(5)
_cell_measurement_reflns_used 1631
_cell_measurement_temperature 297(2)
_cell_measurement_theta_max 25.1630
_cell_measurement_theta_min 2.8250
_cell_volume 4865(2)
_computing_cell_refinement
;
CrysAlisPro, Agilent Technologies,
Version 1.171.37.35 (release 13-08-2014 CrysAlis171 .NET)
(compiled Aug 13 2014,18:06:01)
;
_computing_data_collection MAR
_computing_data_reduction
;
CrysAlisPro, Agilent Technologies,
Version 1.171.37.35 (release 13-08-2014 CrysAlis171 .NET)
(compiled Aug 13 2014,18:06:01)
;
_computing_molecular_graphics 'MERCURY (Macrae et al., 2008)'
_computing_publication_material
;
'MERCURY (Macrae et al., 2008), Platon (Spek, 2009)'
;
_computing_structure_refinement 'SHELXL-2018/3 (Sheldrick, 2018)'
_computing_structure_solution 'SHELXT (Sheldrick, 2015)'
_diffrn_ambient_temperature 297(2)
_diffrn_measured_fraction_theta_full 0.982
_diffrn_measured_fraction_theta_max 0.982
_diffrn_measurement_device_type 'MAR345 image plate'
_diffrn_measurement_method
;
'39 images, \D\F 2.0\% '
'30 images, \D\F 1.75\% (2nd orientation)'
;
_diffrn_radiation_type MoK\a
_diffrn_radiation_wavelength 0.71073
_diffrn_reflns_av_R_equivalents 0.0704
_diffrn_reflns_av_unetI/netI 0.0633
_diffrn_reflns_Laue_measured_fraction_full 0.982
_diffrn_reflns_Laue_measured_fraction_max 0.982
_diffrn_reflns_limit_h_max 27
_diffrn_reflns_limit_h_min -27
_diffrn_reflns_limit_k_max 14
_diffrn_reflns_limit_k_min -14
_diffrn_reflns_limit_l_max 21
_diffrn_reflns_limit_l_min -21
_diffrn_reflns_number 10401
_diffrn_reflns_point_group_measured_fraction_full 0.982
_diffrn_reflns_point_group_measured_fraction_max 0.982
_diffrn_reflns_theta_full 25.242
_diffrn_reflns_theta_max 25.243
_diffrn_reflns_theta_min 2.838
_diffrn_source 'Incoatec microfocus source'
_exptl_absorpt_coefficient_mu 0.465
_exptl_absorpt_correction_T_max 1.00000
_exptl_absorpt_correction_T_min 0.77597
_exptl_absorpt_correction_type multi-scan
_exptl_absorpt_process_details
;
CrysAlisPro, Agilent Technologies,
Version 1.171.37.35 (release 13-08-2014 CrysAlis171 .NET)
(compiled Aug 13 2014,18:06:01)
Empirical absorption correction using spherical harmonics,
 implemented in SCALE3 ABSPACK scaling algorithm.
;
_exptl_crystal_colour 'dark pink - red'
_exptl_crystal_density_diffrn 1.415
_exptl_crystal_description rod
_exptl_crystal_F_000 2154
_exptl_crystal_size_max 0.50
_exptl_crystal_size_mid 0.09
_exptl_crystal_size_min 0.08
_refine_diff_density_max 0.754
_refine_diff_density_min -0.532
_refine_diff_density_rms 0.074
_refine_ls_extinction_method none
_refine_ls_goodness_of_fit_ref 1.082
_refine_ls_hydrogen_treatment mixed
_refine_ls_matrix_type full
_refine_ls_number_parameters 371
_refine_ls_number_reflns 4338
_refine_ls_number_restraints 36
_refine_ls_restrained_S_all 1.080
_refine_ls_R_factor_all 0.0834
_refine_ls_R_factor_gt 0.0685
_refine_ls_shift/su_max 0.025
_refine_ls_shift/su_mean 0.002
_refine_ls_structure_factor_coef Fsqd
_refine_ls_weighting_details 'w=1/[\s^2^(Fo^2^)+(0.0800P)^2^+7.0000P] where P=(Fo^2^+2Fc^2^)/3'
_refine_ls_weighting_scheme calc
_refine_ls_wR_factor_gt 0.1699
_refine_ls_wR_factor_ref 0.1816
_reflns_Friedel_coverage 0.000
_reflns_number_gt 3401
_reflns_number_total 4338
_reflns_threshold_expression 'I > 2\s(I)'
_cod_data_source_file d6ce00068a2.cif
_cod_data_source_block yg_jw_bipy-01coat
_cod_original_sg_symbol_H-M 'C 2/c'
_cod_original_formula_sum 'C49.80 H45.20 Fe N6 O11.80 S2'
_cod_database_code 7252051
_shelx_shelxl_version_number 2018/3
_shelx_space_group_comment
;
The symmetry employed for this shelxl refinement is uniquely defined
by the following loop, which should always be used as a source of
symmetry information in preference to the above space-group names.
They are only intended as comments.
;

loop_
_space_group_symop_operation_xyz
'x, y, z'
'-x, y, -z+1/2'
'x+1/2, y+1/2, z'
'-x+1/2, y+1/2, -z+1/2'
'-x, -y, -z'
'x, -y, z-1/2'
'-x+1/2, -y+1/2, -z'
'x+1/2, -y+1/2, z-1/2'

loop_
_atom_site_label
_atom_site_type_symbol
_atom_site_fract_x
_atom_site_fract_y
_atom_site_fract_z
_atom_site_U_iso_or_equiv
_atom_site_adp_type
_atom_site_occupancy
_atom_site_site_symmetry_order
_atom_site_calc_flag
_atom_site_refinement_flags_posn
_atom_site_refinement_flags_adp
_atom_site_refinement_flags_occupancy
_atom_site_disorder_assembly
_atom_site_disorder_group
Fe1 Fe 0.500000 0.13629(6) 0.750000 0.0389(2) Uani 1 2 d S T P . .
N2 N 0.56110(14) 0.2529(2) 0.78153(16) 0.0429(7) Uani 1 1 d . . . . .
C3 C 0.5930(2) 0.3081(4) 0.7380(2) 0.0569(10) Uani 1 1 d . . . . .
H3 H 0.588051 0.287876 0.687956 0.068 Uiso 1 1 calc R U . . .
C4 C 0.6322(2) 0.3922(4) 0.7643(3) 0.0666(12) Uani 1 1 d . . . . .
H4 H 0.652795 0.429011 0.732290 0.080 Uiso 1 1 calc R U . . .
C5 C 0.6409(2) 0.4215(4) 0.8382(3) 0.0707(13) Uani 1 1 d . . . . .
H5 H 0.667710 0.477918 0.857170 0.085 Uiso 1 1 calc R U . . .
C6 C 0.6094(2) 0.3664(4) 0.8840(3) 0.0642(12) Uani 1 1 d . . . . .
H6 H 0.614548 0.385769 0.934230 0.077 Uiso 1 1 calc R U . . .
C7 C 0.57009(17) 0.2826(3) 0.8551(2) 0.0479(9) Uani 1 1 d . . . . .
C8 C 0.53232(18) 0.2196(3) 0.8976(2) 0.0472(9) Uani 1 1 d . . . . .
C9 C 0.5335(2) 0.2359(4) 0.9734(2) 0.0656(12) Uani 1 1 d . . . . .
H9 H 0.560134 0.286902 1.000641 0.079 Uiso 1 1 calc R U . . .
C10 C 0.4953(2) 0.1766(5) 1.0077(3) 0.0730(14) Uani 1 1 d . . . . .
H10 H 0.495529 0.186755 1.058298 0.088 Uiso 1 1 calc R U . . .
C11 C 0.4566(2) 0.1020(4) 0.9661(2) 0.0649(12) Uani 1 1 d . . . . .
H11 H 0.429682 0.061654 0.987930 0.078 Uiso 1 1 calc R U . . .
C12 C 0.45804(18) 0.0874(4) 0.8912(2) 0.0535(10) Uani 1 1 d . . . . .
H12 H 0.432273 0.035275 0.863705 0.064 Uiso 1 1 calc R U . . .
N13 N 0.49528(14) 0.1456(2) 0.85643(16) 0.0426(7) Uani 1 1 d . . . . .
N14 N 0.44319(13) 0.0115(2) 0.72275(15) 0.0409(7) Uani 1 1 d . . . . .
C15 C 0.46783(17) -0.0916(3) 0.7320(2) 0.0456(8) Uani 1 1 d . . . . .
C16 C 0.4347(2) -0.1866(4) 0.7083(2) 0.0578(10) Uani 1 1 d . . . . .
H16 H 0.452937 -0.256142 0.715007 0.069 Uiso 1 1 calc R U . . .
C17 C 0.3750(2) -0.1770(4) 0.6748(2) 0.0614(11) Uani 1 1 d . . . . .
H17 H 0.352264 -0.239894 0.658464 0.074 Uiso 1 1 calc R U . . .
C18 C 0.34909(18) -0.0733(4) 0.6657(2) 0.0527(10) Uani 1 1 d . . . . .
H18 H 0.308497 -0.065129 0.643575 0.063 Uiso 1 1 calc R U . . .
C19 C 0.38428(17) 0.0187(3) 0.69006(19) 0.0476(9) Uani 1 1 d . . . . .
H19 H 0.366490 0.088623 0.683563 0.057 Uiso 1 1 calc R U . . .
S21 S 0.20421(16) 0.1711(2) 0.63730(18) 0.0552(4) Uani 0.885(5) 1 d D . P A 2
O22 O 0.26653(19) 0.1393(4) 0.6547(3) 0.0940(16) Uani 0.885(5) 1 d D . P A 2
O23 O 0.1744(2) 0.1542(3) 0.6989(2) 0.0798(13) Uani 0.885(5) 1 d D . P A 2
O24 O 0.1726(2) 0.1207(3) 0.5682(2) 0.0801(13) Uani 0.885(5) 1 d D . P A 2
C25 C 0.2037(3) 0.3165(3) 0.6206(3) 0.0439(11) Uani 0.885(5) 1 d D . P A 2
C26 C 0.2096(5) 0.3867(4) 0.6814(2) 0.0532(14) Uani 0.885(5) 1 d D . P A 2
H26 H 0.212977 0.357688 0.729315 0.064 Uiso 0.885(5) 1 calc R U P A 2
C27 C 0.2104(3) 0.5009(4) 0.6708(3) 0.0525(12) Uani 0.885(5) 1 d D . P A 2
H27 H 0.215503 0.548084 0.711945 0.063 Uiso 0.885(5) 1 calc R U P A 2
C28 C 0.2036(2) 0.5453(3) 0.5996(3) 0.0463(11) Uani 0.885(5) 1 d D . P A 2
C29 C 0.1983(3) 0.4737(4) 0.5393(3) 0.0563(13) Uani 0.885(5) 1 d D . P A 2
H29 H 0.194172 0.502524 0.491262 0.068 Uiso 0.885(5) 1 calc R U P A 2
C30 C 0.1990(3) 0.3598(4) 0.5495(3) 0.0528(12) Uani 0.885(5) 1 d D . P A 2
H30 H 0.196253 0.312500 0.508598 0.063 Uiso 0.885(5) 1 calc R U P A 2
C31 C 0.2000(2) 0.6673(4) 0.5909(3) 0.0541(12) Uani 0.885(5) 1 d D . P A 2
H31 H 0.211865 0.709305 0.634187 0.065 Uiso 0.885(5) 1 calc R U P A 2
C32 C 0.1817(2) 0.7219(4) 0.5288(3) 0.0611(13) Uani 0.885(5) 1 d D . P A 2
H32 H 0.173710 0.680284 0.484913 0.073 Uiso 0.885(5) 1 calc R U P A 2
C33 C 0.1724(3) 0.8434(4) 0.5208(4) 0.0617(14) Uani 0.885(5) 1 d D . P A 2
O34 O 0.1511(3) 0.8851(3) 0.4621(3) 0.0970(17) Uani 0.885(5) 1 d D . P A 2
O35 O 0.1919(2) 0.8994(4) 0.5824(3) 0.0862(14) Uani 0.885(5) 1 d D . P A 2
H35 H 0.185742 0.965893 0.574268 0.129 Uiso 0.885(5) 1 calc R U P A 2
S21B S 0.2086(12) 0.1684(15) 0.6373(13) 0.0552(4) Uani 0.115(5) 1 d D . P A 3
O22B O 0.2177(15) 0.162(2) 0.7169(13) 0.0940(16) Uani 0.115(5) 1 d D . P A 3
O23B O 0.1568(13) 0.108(2) 0.5973(17) 0.0798(13) Uani 0.115(5) 1 d D . P A 3
O24B O 0.2636(13) 0.141(2) 0.6121(16) 0.0801(13) Uani 0.115(5) 1 d D . P A 3
C25B C 0.194(2) 0.3096(15) 0.6110(15) 0.0439(11) Uani 0.115(5) 1 d D . P A 3
C26B C 0.202(5) 0.3914(18) 0.6647(15) 0.0532(14) Uani 0.115(5) 1 d D . P A 3
H26B H 0.209301 0.372914 0.715249 0.064 Uiso 0.115(5) 1 calc R U P A 3
C27B C 0.199(3) 0.5025(18) 0.6425(15) 0.0525(12) Uani 0.115(5) 1 d D . P A 3
H27B H 0.196805 0.558233 0.677027 0.063 Uiso 0.115(5) 1 calc R U P A 3
C28B C 0.200(2) 0.5297(15) 0.5692(16) 0.0463(11) Uani 0.115(5) 1 d D . P A 3
C29B C 0.203(3) 0.4450(18) 0.5188(17) 0.0563(13) Uani 0.115(5) 1 d D . P A 3
H29B H 0.215170 0.459801 0.474001 0.068 Uiso 0.115(5) 1 calc R U P A 3
C30B C 0.188(3) 0.3383(18) 0.5360(14) 0.0528(12) Uani 0.115(5) 1 d D . P A 3
H30B H 0.174161 0.286910 0.498410 0.063 Uiso 0.115(5) 1 calc R U P A 3
C31B C 0.1919(17) 0.6457(16) 0.5437(16) 0.0541(12) Uani 0.115(5) 1 d D . P A 3
H31B H 0.186083 0.656895 0.492329 0.065 Uiso 0.115(5) 1 calc R U P A 3
C32B C 0.1920(18) 0.7346(17) 0.5844(16) 0.0611(13) Uani 0.115(5) 1 d D . P A 3
H32B H 0.204695 0.725718 0.635817 0.073 Uiso 0.115(5) 1 calc R U P A 3
C33B C 0.174(3) 0.8482(19) 0.5577(19) 0.0617(14) Uani 0.115(5) 1 d D . P A 3
O34B O 0.161(2) 0.917(2) 0.5979(18) 0.0970(17) Uani 0.115(5) 1 d D . P A 3
O35B O 0.178(2) 0.869(3) 0.4887(17) 0.0862(14) Uani 0.115(5) 1 d D . P A 3
H35B H 0.171340 0.934391 0.479307 0.129 Uiso 0.115(5) 1 calc R U P A 3
O41 O 0.0432(3) 0.1496(5) 0.6494(3) 0.1135(17) Uani 0.9 1 d . . P B 1
H41 H 0.091(5) 0.140(2) 0.669(5) 0.170 Uiso 0.9 1 calc R U P B 1
C42 C 0.0192(5) 0.0520(8) 0.6196(6) 0.153(4) Uani 0.9 1 d . . P B 1
H42A H -0.019426 0.065751 0.587665 0.230 Uiso 0.9 1 calc R U P B 1
H42B H 0.014282 0.002606 0.659240 0.230 Uiso 0.9 1 calc R U P B 1
H42C H 0.045702 0.018863 0.590989 0.230 Uiso 0.9 1 calc R U P B 1

loop_
_atom_site_aniso_label
_atom_site_aniso_U_11
_atom_site_aniso_U_22
_atom_site_aniso_U_33
_atom_site_aniso_U_23
_atom_site_aniso_U_13
_atom_site_aniso_U_12
Fe1 0.0402(4) 0.0354(4) 0.0376(4) 0.000 -0.0001(3) 0.000
N2 0.0440(17) 0.0370(16) 0.0443(16) 0.0010(12) 0.0012(13) -0.0027(12)
C3 0.059(3) 0.051(2) 0.055(2) 0.0012(19) 0.0004(19) -0.0106(19)
C4 0.059(3) 0.058(3) 0.078(3) 0.005(2) 0.005(2) -0.015(2)
C5 0.065(3) 0.058(3) 0.084(3) -0.016(2) 0.003(2) -0.018(2)
C6 0.062(3) 0.062(3) 0.063(3) -0.024(2) -0.003(2) -0.003(2)
C7 0.047(2) 0.043(2) 0.048(2) -0.0073(16) -0.0039(16) 0.0029(16)
C8 0.052(2) 0.041(2) 0.045(2) -0.0063(16) 0.0003(17) 0.0088(17)
C9 0.079(3) 0.065(3) 0.048(2) -0.014(2) 0.002(2) -0.003(2)
C10 0.085(4) 0.090(4) 0.045(2) -0.004(2) 0.013(2) 0.013(3)
C11 0.071(3) 0.072(3) 0.054(3) 0.012(2) 0.018(2) 0.011(2)
C12 0.051(2) 0.053(2) 0.054(2) 0.0063(18) 0.0068(18) 0.0047(18)
N13 0.0436(17) 0.0392(16) 0.0425(16) 0.0018(13) 0.0026(13) 0.0046(13)
N14 0.0416(17) 0.0421(17) 0.0372(15) 0.0005(12) 0.0041(12) -0.0006(12)
C15 0.053(2) 0.0377(19) 0.043(2) -0.0004(15) 0.0034(16) -0.0008(16)
C16 0.063(3) 0.041(2) 0.065(3) -0.0018(19) 0.003(2) -0.0073(19)
C17 0.067(3) 0.049(3) 0.062(3) -0.003(2) -0.001(2) -0.020(2)
C18 0.046(2) 0.061(3) 0.047(2) 0.0014(18) 0.0020(17) -0.0097(18)
C19 0.043(2) 0.052(2) 0.045(2) 0.0036(16) 0.0007(16) -0.0037(16)
S21 0.0693(9) 0.0334(6) 0.0601(7) 0.0072(4) 0.0066(6) 0.0074(5)
O22 0.064(3) 0.066(3) 0.144(5) 0.031(3) 0.003(3) 0.021(2)
O23 0.116(4) 0.049(2) 0.083(3) 0.0160(18) 0.041(3) 0.000(2)
O24 0.129(4) 0.0334(19) 0.065(2) 0.0060(17) -0.009(2) 0.0001(19)
C25 0.047(3) 0.0331(19) 0.049(2) 0.0023(16) 0.005(2) 0.0027(16)
C26 0.076(5) 0.043(2) 0.041(3) 0.0049(18) 0.012(4) 0.004(2)
C27 0.065(4) 0.042(2) 0.048(3) -0.006(2) 0.007(3) 0.003(2)
C28 0.051(2) 0.037(2) 0.050(3) 0.001(2) 0.008(3) -0.0018(18)
C29 0.077(3) 0.043(3) 0.048(3) 0.009(2) 0.009(3) 0.004(3)
C30 0.065(4) 0.043(3) 0.047(3) -0.0032(19) 0.003(2) -0.005(2)
C31 0.059(3) 0.040(3) 0.060(3) -0.005(2) 0.007(2) -0.005(2)
C32 0.078(3) 0.035(2) 0.065(3) 0.001(2) 0.004(3) -0.004(2)
C33 0.072(3) 0.035(3) 0.074(4) 0.006(3) 0.006(4) -0.011(2)
O34 0.155(5) 0.044(2) 0.078(3) 0.010(2) -0.008(3) 0.007(3)
O35 0.123(4) 0.035(2) 0.092(3) 0.008(2) 0.004(3) 0.010(2)
S21B 0.0693(9) 0.0334(6) 0.0601(7) 0.0072(4) 0.0066(6) 0.0074(5)
O22B 0.064(3) 0.066(3) 0.144(5) 0.031(3) 0.003(3) 0.021(2)
O23B 0.116(4) 0.049(2) 0.083(3) 0.0160(18) 0.041(3) 0.000(2)
O24B 0.129(4) 0.0334(19) 0.065(2) 0.0060(17) -0.009(2) 0.0001(19)
C25B 0.047(3) 0.0331(19) 0.049(2) 0.0023(16) 0.005(2) 0.0027(16)
C26B 0.076(5) 0.043(2) 0.041(3) 0.0049(18) 0.012(4) 0.004(2)
C27B 0.065(4) 0.042(2) 0.048(3) -0.006(2) 0.007(3) 0.003(2)
C28B 0.051(2) 0.037(2) 0.050(3) 0.001(2) 0.008(3) -0.0018(18)
C29B 0.077(3) 0.043(3) 0.048(3) 0.009(2) 0.009(3) 0.004(3)
C30B 0.065(4) 0.043(3) 0.047(3) -0.0032(19) 0.003(2) -0.005(2)
C31B 0.059(3) 0.040(3) 0.060(3) -0.005(2) 0.007(2) -0.005(2)
C32B 0.078(3) 0.035(2) 0.065(3) 0.001(2) 0.004(3) -0.004(2)
C33B 0.072(3) 0.035(3) 0.074(4) 0.006(3) 0.006(4) -0.011(2)
O34B 0.155(5) 0.044(2) 0.078(3) 0.010(2) -0.008(3) 0.007(3)
O35B 0.123(4) 0.035(2) 0.092(3) 0.008(2) 0.004(3) 0.010(2)
O41 0.099(4) 0.121(5) 0.113(4) -0.008(3) 0.007(3) 0.000(3)
C42 0.161(10) 0.099(7) 0.171(9) 0.022(6) -0.035(7) -0.024(6)

loop_
_atom_type_symbol
_atom_type_description
_atom_type_scat_dispersion_real
_atom_type_scat_dispersion_imag
_atom_type_scat_source
C C 0.0033 0.0016 'International Tables Vol C Tables 4.2.6.8 and 6.1.1.4'
H H 0.0000 0.0000 'International Tables Vol C Tables 4.2.6.8 and 6.1.1.4'
N N 0.0061 0.0033 'International Tables Vol C Tables 4.2.6.8 and 6.1.1.4'
O O 0.0106 0.0060 'International Tables Vol C Tables 4.2.6.8 and 6.1.1.4'
S S 0.1246 0.1234 'International Tables Vol C Tables 4.2.6.8 and 6.1.1.4'
Fe Fe 0.3463 0.8444 'International Tables Vol C Tables 4.2.6.8 and 6.1.1.4'

loop_
_geom_angle_atom_site_label_1
_geom_angle_atom_site_label_2
_geom_angle_atom_site_label_3
_geom_angle
_geom_angle_site_symmetry_1
_geom_angle_site_symmetry_3
_geom_angle_publ_flag
N13 Fe1 N13 173.50(17) 2_656 . ?
N13 Fe1 N2 94.07(12) 2_656 . ?
N13 Fe1 N2 81.27(13) . . ?
N13 Fe1 N2 81.27(12) 2_656 2_656 ?
N13 Fe1 N2 94.07(12) . 2_656 ?
N2 Fe1 N2 89.21(18) . 2_656 ?
N13 Fe1 N14 97.33(12) 2_656 2_656 ?
N13 Fe1 N14 87.63(12) . 2_656 ?
N2 Fe1 N14 94.97(13) . 2_656 ?
N2 Fe1 N14 175.69(12) 2_656 2_656 ?
N13 Fe1 N14 87.64(12) 2_656 . ?
N13 Fe1 N14 97.33(12) . . ?
N2 Fe1 N14 175.69(12) . . ?
N2 Fe1 N14 94.97(13) 2_656 . ?
N14 Fe1 N14 80.88(17) 2_656 . ?
C3 N2 C7 117.3(3) . . ?
C3 N2 Fe1 127.3(3) . . ?
C7 N2 Fe1 115.4(2) . . ?
N2 C3 C4 123.0(4) . . ?
N2 C3 H3 118.5 . . ?
C4 C3 H3 118.5 . . ?
C5 C4 C3 119.2(4) . . ?
C5 C4 H4 120.4 . . ?
C3 C4 H4 120.4 . . ?
C4 C5 C6 119.2(4) . . ?
C4 C5 H5 120.4 . . ?
C6 C5 H5 120.4 . . ?
C5 C6 C7 119.7(4) . . ?
C5 C6 H6 120.2 . . ?
C7 C6 H6 120.2 . . ?
N2 C7 C6 121.6(4) . . ?
N2 C7 C8 113.4(3) . . ?
C6 C7 C8 124.9(4) . . ?
N13 C8 C9 122.2(4) . . ?
N13 C8 C7 114.1(3) . . ?
C9 C8 C7 123.8(4) . . ?
C10 C9 C8 119.8(4) . . ?
C10 C9 H9 120.1 . . ?
C8 C9 H9 120.1 . . ?
C11 C10 C9 118.7(4) . . ?
C11 C10 H10 120.6 . . ?
C9 C10 H10 120.6 . . ?
C10 C11 C12 119.3(4) . . ?
C10 C11 H11 120.4 . . ?
C12 C11 H11 120.4 . . ?
N13 C12 C11 122.7(4) . . ?
N13 C12 H12 118.6 . . ?
C11 C12 H12 118.6 . . ?
C8 N13 C12 117.3(3) . . ?
C8 N13 Fe1 115.8(2) . . ?
C12 N13 Fe1 126.8(3) . . ?
C19 N14 C15 117.2(3) . . ?
C19 N14 Fe1 126.7(3) . . ?
C15 N14 Fe1 115.8(2) . . ?
N14 C15 C16 122.3(4) . . ?
N14 C15 C15 113.6(2) . 2_656 ?
C16 C15 C15 124.2(3) . 2_656 ?
C17 C16 C15 119.3(4) . . ?
C17 C16 H16 120.3 . . ?
C15 C16 H16 120.3 . . ?
C16 C17 C18 119.2(4) . . ?
C16 C17 H17 120.4 . . ?
C18 C17 H17 120.4 . . ?
C17 C18 C19 119.0(4) . . ?
C17 C18 H18 120.5 . . ?
C19 C18 H18 120.5 . . ?
N14 C19 C18 122.9(4) . . ?
N14 C19 H19 118.5 . . ?
C18 C19 H19 118.5 . . ?
O22 S21 O24 111.7(4) . . ?
O22 S21 O23 112.7(4) . . ?
O24 S21 O23 113.2(4) . . ?
O22 S21 C25 105.8(3) . . ?
O24 S21 C25 106.2(2) . . ?
O23 S21 C25 106.6(2) . . ?
C26 C25 C30 120.0(4) . . ?
C26 C25 S21 118.0(3) . . ?
C30 C25 S21 122.0(3) . . ?
C25 C26 C27 119.7(4) . . ?
C25 C26 H26 120.1 . . ?
C27 C26 H26 120.1 . . ?
C28 C27 C26 120.8(4) . . ?
C28 C27 H27 119.6 . . ?
C26 C27 H27 119.6 . . ?
C29 C28 C27 118.7(4) . . ?
C29 C28 C31 122.7(4) . . ?
C27 C28 C31 118.5(4) . . ?
C28 C29 C30 121.0(4) . . ?
C28 C29 H29 119.5 . . ?
C30 C29 H29 119.5 . . ?
C25 C30 C29 119.7(4) . . ?
C25 C30 H30 120.1 . . ?
C29 C30 H30 120.1 . . ?
C32 C31 C28 126.6(4) . . ?
C32 C31 H31 116.7 . . ?
C28 C31 H31 116.7 . . ?
C31 C32 C33 126.7(5) . . ?
C31 C32 H32 116.6 . . ?
C33 C32 H32 116.6 . . ?
O34 C33 O35 124.0(5) . . ?
O34 C33 C32 121.9(5) . . ?
O35 C33 C32 114.1(5) . . ?
C33 O35 H35 109.5 . . ?
O22B S21B O23B 114.9(14) . . ?
O22B S21B O24B 110.8(13) . . ?
O23B S21B O24B 112.8(14) . . ?
O22B S21B C25B 107.8(11) . . ?
O23B S21B C25B 105.2(12) . . ?
O24B S21B C25B 104.5(12) . . ?
C26B C25B C30B 119.8(11) . . ?
C26B C25B S21B 120.2(13) . . ?
C30B C25B S21B 118.7(12) . . ?
C25B C26B C27B 119.1(13) . . ?
C25B C26B H26B 120.4 . . ?
C27B C26B H26B 120.4 . . ?
C28B C27B C26B 120.0(14) . . ?
C28B C27B H27B 120.0 . . ?
C26B C27B H27B 120.0 . . ?
C29B C28B C27B 118.8(11) . . ?
C29B C28B C31B 120.5(14) . . ?
C27B C28B C31B 120.4(13) . . ?
C28B C29B C30B 118.9(16) . . ?
C28B C29B H29B 120.5 . . ?
C30B C29B H29B 120.5 . . ?
C29B C30B C25B 118.3(15) . . ?
C29B C30B H30B 120.8 . . ?
C25B C30B H30B 120.8 . . ?
C32B C31B C28B 127.9(16) . . ?
C32B C31B H31B 116.0 . . ?
C28B C31B H31B 116.0 . . ?
C31B C32B C33B 127.2(18) . . ?
C31B C32B H32B 116.4 . . ?
C33B C32B H32B 116.4 . . ?
O34B C33B O35B 122.7(16) . . ?
O34B C33B C32B 122.2(16) . . ?
O35B C33B C32B 114.9(14) . . ?
C33B O35B H35B 109.5 . . ?
C42 O41 H41 109.5 . . ?
O41 C42 H42A 109.5 . . ?
O41 C42 H42B 109.5 . . ?
H42A C42 H42B 109.5 . . ?
O41 C42 H42C 109.5 . . ?
H42A C42 H42C 109.5 . . ?
H42B C42 H42C 109.5 . . ?

loop_
_geom_bond_atom_site_label_1
_geom_bond_atom_site_label_2
_geom_bond_distance
_geom_bond_site_symmetry_2
_geom_bond_publ_flag
Fe1 N13 1.970(3) 2_656 ?
Fe1 N13 1.970(3) . ?
Fe1 N2 1.972(3) . ?
Fe1 N2 1.972(3) 2_656 ?
Fe1 N14 1.973(3) 2_656 ?
Fe1 N14 1.973(3) . ?
N2 C3 1.352(5) . ?
N2 C7 1.363(5) . ?
C3 C4 1.366(6) . ?
C3 H3 0.9300 . ?
C4 C5 1.369(7) . ?
C4 H4 0.9300 . ?
C5 C6 1.374(7) . ?
C5 H5 0.9300 . ?
C6 C7 1.377(6) . ?
C6 H6 0.9300 . ?
C7 C8 1.477(6) . ?
C8 N13 1.344(5) . ?
C8 C9 1.392(5) . ?
C9 C10 1.367(7) . ?
C9 H9 0.9300 . ?
C10 C11 1.370(7) . ?
C10 H10 0.9300 . ?
C11 C12 1.386(6) . ?
C11 H11 0.9300 . ?
C12 N13 1.350(5) . ?
C12 H12 0.9300 . ?
N14 C19 1.347(5) . ?
N14 C15 1.357(5) . ?
C15 C16 1.387(6) . ?
C15 C15 1.470(8) 2_656 ?
C16 C17 1.369(6) . ?
C16 H16 0.9300 . ?
C17 C18 1.375(6) . ?
C17 H17 0.9300 . ?
C18 C19 1.383(6) . ?
C18 H18 0.9300 . ?
C19 H19 0.9300 . ?
S21 O22 1.433(5) . ?
S21 O24 1.450(5) . ?
S21 O23 1.438(5) . ?
S21 C25 1.776(4) . ?
C25 C26 1.379(6) . ?
C25 C30 1.382(6) . ?
C26 C27 1.389(6) . ?
C26 H26 0.9300 . ?
C27 C28 1.383(6) . ?
C27 H27 0.9300 . ?
C28 C29 1.384(6) . ?
C28 C31 1.477(6) . ?
C29 C30 1.383(7) . ?
C29 H29 0.9300 . ?
C30 H30 0.9300 . ?
C31 C32 1.303(6) . ?
C31 H31 0.9300 . ?
C32 C33 1.481(7) . ?
C32 H32 0.9300 . ?
C33 O34 1.191(7) . ?
C33 O35 1.308(7) . ?
O35 H35 0.8200 . ?
S21B O22B 1.427(10) . ?
S21B O23B 1.441(10) . ?
S21B O24B 1.452(11) . ?
S21B C25B 1.777(9) . ?
C25B C26B 1.376(10) . ?
C25B C30B 1.389(10) . ?
C26B C27B 1.395(11) . ?
C26B H26B 0.9300 . ?
C27B C28B 1.379(11) . ?
C27B H27B 0.9300 . ?
C28B C29B 1.386(11) . ?
C28B C31B 1.471(11) . ?
C29B C30B 1.381(12) . ?
C29B H29B 0.9300 . ?
C30B H30B 0.9300 . ?
C31B C32B 1.301(11) . ?
C31B H31B 0.9300 . ?
C32B C33B 1.479(12) . ?
C32B H32B 0.9300 . ?
C33B O34B 1.187(11) . ?
C33B O35B 1.306(12) . ?
O35B H35B 0.8200 . ?
O41 C42 1.360(10) . ?
O41 H41 1.08(11) . ?
C42 H42A 0.9600 . ?
C42 H42B 0.9600 . ?
C42 H42C 0.9600 . ?

loop_
_geom_torsion_atom_site_label_1
_geom_torsion_atom_site_label_2
_geom_torsion_atom_site_label_3
_geom_torsion_atom_site_label_4
_geom_torsion
_geom_torsion_site_symmetry_1
_geom_torsion_site_symmetry_2
_geom_torsion_site_symmetry_3
_geom_torsion_site_symmetry_4
_geom_torsion_publ_flag
C7 N2 C3 C4 -1.3(6) . . . . ?
Fe1 N2 C3 C4 176.4(4) . . . . ?
N2 C3 C4 C5 1.2(8) . . . . ?
C3 C4 C5 C6 -0.7(8) . . . . ?
C4 C5 C6 C7 0.4(8) . . . . ?
C3 N2 C7 C6 1.0(6) . . . . ?
Fe1 N2 C7 C6 -177.0(3) . . . . ?
C3 N2 C7 C8 178.7(3) . . . . ?
Fe1 N2 C7 C8 0.8(4) . . . . ?
C5 C6 C7 N2 -0.6(7) . . . . ?
C5 C6 C7 C8 -178.0(4) . . . . ?
N2 C7 C8 N13 -0.9(5) . . . . ?
C6 C7 C8 N13 176.8(4) . . . . ?
N2 C7 C8 C9 -179.7(4) . . . . ?
C6 C7 C8 C9 -2.0(7) . . . . ?
N13 C8 C9 C10 -1.1(7) . . . . ?
C7 C8 C9 C10 177.6(4) . . . . ?
C8 C9 C10 C11 0.1(7) . . . . ?
C9 C10 C11 C12 1.1(7) . . . . ?
C10 C11 C12 N13 -1.5(7) . . . . ?
C9 C8 N13 C12 0.8(6) . . . . ?
C7 C8 N13 C12 -178.0(3) . . . . ?
C9 C8 N13 Fe1 179.4(3) . . . . ?
C7 C8 N13 Fe1 0.6(4) . . . . ?
C11 C12 N13 C8 0.5(6) . . . . ?
C11 C12 N13 Fe1 -177.9(3) . . . . ?
C19 N14 C15 C16 0.8(5) . . . . ?
Fe1 N14 C15 C16 -173.4(3) . . . . ?
C19 N14 C15 C15 -180.0(4) . . . 2_656 ?
Fe1 N14 C15 C15 5.8(5) . . . 2_656 ?
N14 C15 C16 C17 -0.5(6) . . . . ?
C15 C15 C16 C17 -179.6(4) 2_656 . . . ?
C15 C16 C17 C18 -0.2(6) . . . . ?
C16 C17 C18 C19 0.6(6) . . . . ?
C15 N14 C19 C18 -0.4(5) . . . . ?
Fe1 N14 C19 C18 173.1(3) . . . . ?
C17 C18 C19 N14 -0.2(6) . . . . ?
O22 S21 C25 C26 -85.3(8) . . . . ?
O24 S21 C25 C26 156.0(7) . . . . ?
O23 S21 C25 C26 35.0(7) . . . . ?
O22 S21 C25 C30 93.4(6) . . . . ?
O24 S21 C25 C30 -25.4(6) . . . . ?
O23 S21 C25 C30 -146.4(6) . . . . ?
C30 C25 C26 C27 0.3(13) . . . . ?
S21 C25 C26 C27 179.0(7) . . . . ?
C25 C26 C27 C28 1.9(13) . . . . ?
C26 C27 C28 C29 -2.3(10) . . . . ?
C26 C27 C28 C31 175.2(7) . . . . ?
C27 C28 C29 C30 0.7(8) . . . . ?
C31 C28 C29 C30 -176.7(6) . . . . ?
C26 C25 C30 C29 -1.9(10) . . . . ?
S21 C25 C30 C29 179.5(5) . . . . ?
C28 C29 C30 C25 1.4(9) . . . . ?
C29 C28 C31 C32 12.3(9) . . . . ?
C27 C28 C31 C32 -165.1(6) . . . . ?
C28 C31 C32 C33 173.7(5) . . . . ?
C31 C32 C33 O34 -174.1(6) . . . . ?
C31 C32 C33 O35 8.7(9) . . . . ?
O22B S21B C25B C26B 9(6) . . . . ?
O23B S21B C25B C26B 132(6) . . . . ?
O24B S21B C25B C26B -109(6) . . . . ?
O22B S21B C25B C30B 176(4) . . . . ?
O23B S21B C25B C30B -61(4) . . . . ?
O24B S21B C25B C30B 58(4) . . . . ?
C30B C25B C26B C27B 5(11) . . . . ?
S21B C25B C26B C27B 171(6) . . . . ?
C25B C26B C27B C28B -12(12) . . . . ?
C26B C27B C28B C29B 0(9) . . . . ?
C26B C27B C28B C31B 175(6) . . . . ?
C27B C28B C29B C30B 19(7) . . . . ?
C31B C28B C29B C30B -156(5) . . . . ?
C28B C29B C30B C25B -26(7) . . . . ?
C26B C25B C30B C29B 14(8) . . . . ?
S21B C25B C30B C29B -152(4) . . . . ?
C29B C28B C31B C32B -175(5) . . . . ?
C27B C28B C31B C32B 10(7) . . . . ?
C28B C31B C32B C33B -169(5) . . . . ?
C31B C32B C33B O34B 161(6) . . . . ?
C31B C32B C33B O35B -24(8) . . . . ?
